data_7042950
loop_
_publ_author_name
'Kaufmann, Sebastian'
'Sch\"afer, Sebastian'
'Gamer, Michael T.'
'Roesky, Peter W.'

_publ_section_title
;
 Reactivity studies of silylene [PhC(NtBu)2](C5Me5)Si - reactions with
 [M(COD)Cl]2 (M = Rh(i), Ir(i)), S, Se, Te, and BH3.
;
_journal_name_full 'Dalton transactions (Cambridge, England : 2003)'
_journal_paper_doi 10.1039/c7dt00483d
_journal_year 2017
_chemical_formula_moiety 'C25 H38 N2 Si Te'
_chemical_formula_sum 'C25 H38 N2 Si Te'
_chemical_formula_weight 522.26
_space_group_crystal_system monoclinic
_space_group_IT_number 14
_space_group_name_Hall '-P 2yn'
_space_group_name_H-M_alt 'P 1 21/n 1'
_symmetry_space_group_name_Hall '-P 2yn'
_symmetry_space_group_name_H-M 'P 1 21/n 1'
_atom_sites_solution_hydrogens geom
_atom_sites_solution_primary dual
_audit_creation_date 2017-03-31
_audit_creation_method
;
Olex2 1.2
(compiled 2017.03.02 svn.r3394 for OlexSys, GUI svn.r5324)
;
_audit_update_record
;
2017-04-03 deposited with the CCDC.
2017-04-24 downloaded from the CCDC.
;
_cell_angle_alpha 90
_cell_angle_beta 91.69(3)
_cell_angle_gamma 90
_cell_formula_units_Z 8
_cell_length_a 19.819(4)
_cell_length_b 8.7613(18)
_cell_length_c 29.812(6)
_cell_measurement_reflns_used 17760
_cell_measurement_temperature 100
_cell_measurement_theta_max 28.99
_cell_measurement_theta_min 1.37
_cell_volume 5174.3(18)
_computing_molecular_graphics 'Olex2 (Dolomanov et al., 2009)'
_computing_publication_material 'Olex2 (Dolomanov et al., 2009)'
_computing_structure_refinement 'ShelXL (Sheldrick, 2015)'
_computing_structure_solution 'ShelXT (Sheldrick, 2015)'
_diffrn_ambient_temperature 100
_diffrn_detector 'CMOS pixel detector'
_diffrn_detector_area_resol_mean 5.81
_diffrn_detector_type 'Dectris Pilatus 100k'
_diffrn_measured_fraction_theta_full 0.983
_diffrn_measured_fraction_theta_max 0.977
_diffrn_measurement_device 'four-circle diffractometer'
_diffrn_measurement_device_type STOE-STADIVARI
_diffrn_measurement_method '\w scans'
_diffrn_radiation_monochromator 'single reflection optic'
_diffrn_radiation_type MoK\a
_diffrn_radiation_wavelength 0.71073
_diffrn_reflns_av_R_equivalents 0.0380
_diffrn_reflns_av_unetI/netI 0.0655
_diffrn_reflns_Laue_measured_fraction_full 0.983
_diffrn_reflns_Laue_measured_fraction_max 0.977
_diffrn_reflns_limit_h_max 24
_diffrn_reflns_limit_h_min -24
_diffrn_reflns_limit_k_max 10
_diffrn_reflns_limit_k_min -10
_diffrn_reflns_limit_l_max 27
_diffrn_reflns_limit_l_min -36
_diffrn_reflns_number 19259
_diffrn_reflns_point_group_measured_fraction_full 0.983
_diffrn_reflns_point_group_measured_fraction_max 0.977
_diffrn_reflns_theta_full 25.242
_diffrn_reflns_theta_max 26.067
_diffrn_reflns_theta_min 2.056
_diffrn_source 'Mo LFF Sealed Tube'
_diffrn_source_type 'Xenocs Genix3D microfocus'
_exptl_absorpt_coefficient_mu 1.209
_exptl_absorpt_correction_T_max 0.7870
_exptl_absorpt_correction_T_min 0.4585
_exptl_absorpt_correction_type integration
_exptl_absorpt_process_details 'STOE X-RED, X-SHAPE & LANA'
_exptl_crystal_colour yellow
_exptl_crystal_colour_primary yellow
_exptl_crystal_density_diffrn 1.341
_exptl_crystal_description irregular
_exptl_crystal_F_000 2144
_exptl_crystal_size_max 0.339
_exptl_crystal_size_mid 0.22
_exptl_crystal_size_min 0.091
_refine_diff_density_max 0.452
_refine_diff_density_min -0.400
_refine_diff_density_rms 0.087
_refine_ls_extinction_method none
_refine_ls_goodness_of_fit_ref 0.898
_refine_ls_hydrogen_treatment constr
_refine_ls_matrix_type full
_refine_ls_number_parameters 545
_refine_ls_number_reflns 10010
_refine_ls_number_restraints 0
_refine_ls_restrained_S_all 0.898
_refine_ls_R_factor_all 0.0433
_refine_ls_R_factor_gt 0.0299
_refine_ls_shift/su_max 0.004
_refine_ls_shift/su_mean 0.000
_refine_ls_structure_factor_coef Fsqd
_refine_ls_weighting_details 'w=1/[\s^2^(Fo^2^)+(0.0199P)^2^] where P=(Fo^2^+2Fc^2^)/3'
_refine_ls_weighting_scheme calc
_refine_ls_wR_factor_gt 0.0584
_refine_ls_wR_factor_ref 0.0608
_reflns_Friedel_coverage 0.000
_reflns_number_gt 7590
_reflns_number_total 10010
_reflns_threshold_expression 'I > 2\s(I)'
_cod_data_source_file c7dt00483d2.cif
_cod_data_source_block 4new_skp023
_cod_original_cell_volume 5174.4(18)
_cod_database_code 7042950
_shelx_shelxl_version_number 2016/6
_shelx_space_group_comment
;
The symmetry employed for this shelxl refinement is uniquely defined
by the following loop, which should always be used as a source of
symmetry information in preference to the above space-group names.
They are only intended as comments.
;
_olex2_refinement_description
;
1. Fixed Uiso
 At 1.2 times of:
  All C(H) groups
 At 1.5 times of:
  All C(H,H,H) groups
2.a Aromatic/amide H refined with riding coordinates:
 C42(H42), C38(H38), C40(H40), C17(H17), C41(H41), C13(H13), C39(H39),
 C16(H16), C15(H15), C14(H14)
2.b Idealised Me refined as rotating group:
 C19(H19A,H19B,H19C), C23(H23A,H23B,H23C), C6(H6A,H6B,H6C), C46(H46A,H46B,
 H46C), C31(H31A,H31B,H31C), C21(H21A,H21B,H21C), C50(H50A,H50B,H50C), C48(H48A,
 H48B,H48C), C7(H7A,H7B,H7C), C44(H44A,H44B,H44C), C24(H24A,H24B,H24C),
 C25(H25A,H25B,H25C), C49(H49A,H49B,H49C), C20(H20A,H20B,H20C), C32(H32A,H32B,
 H32C), C45(H45A,H45B,H45C), C35(H35A,H35B,H35C), C10(H10A,H10B,H10C), C34(H34A,
 H34B,H34C), C9(H9A,H9B,H9C), C8(H8A,H8B,H8C), C33(H33A,H33B,H33C)
;
_olex2_submission_special_instructions 'No special instructions were received'

loop_
_space_group_symop_operation_xyz
'x, y, z'
'-x+1/2, y+1/2, -z+1/2'
'-x, -y, -z'
'x-1/2, -y-1/2, z-1/2'

loop_
_atom_site_label
_atom_site_type_symbol
_atom_site_fract_x
_atom_site_fract_y
_atom_site_fract_z
_atom_site_U_iso_or_equiv
_atom_site_adp_type
_atom_site_occupancy
_atom_site_site_symmetry_order
_atom_site_calc_flag
_atom_site_refinement_flags_posn
Te1 Te 0.99865(2) 0.76641(2) 0.73197(2) 0.01508(5) Uani 1 1 d .
Te2 Te 0.68747(2) -0.11775(2) 0.50287(2) 0.02675(6) Uani 1 1 d .
Si1 Si 0.95082(3) 0.60737(9) 0.67539(2) 0.01119(16) Uani 1 1 d .
Si2 Si 0.68648(4) 0.06500(9) 0.44474(3) 0.01352(17) Uani 1 1 d .
N1 N 0.91217(10) 0.4292(3) 0.69364(7) 0.0118(5) Uani 1 1 d .
N3 N 0.61993(10) 0.0576(3) 0.40137(7) 0.0136(5) Uani 1 1 d .
N4 N 0.63119(10) 0.2294(3) 0.45263(7) 0.0127(5) Uani 1 1 d .
N2 N 0.86020(10) 0.6153(3) 0.66079(7) 0.0118(5) Uani 1 1 d .
C11 C 0.85152(13) 0.4761(3) 0.67790(8) 0.0121(6) Uani 1 1 d .
C36 C 0.59189(13) 0.1845(3) 0.41745(9) 0.0143(6) Uani 1 1 d .
C30 C 0.76064(13) 0.2539(3) 0.38559(10) 0.0188(7) Uani 1 1 d .
C1 C 1.00110(13) 0.5758(3) 0.62194(9) 0.0145(6) Uani 1 1 d .
C19 C 1.00503(13) 0.2793(3) 0.72472(10) 0.0216(7) Uani 1 1 d .
H19A H 1.014413 0.232431 0.695716 0.032 Uiso 1 1 calc GR
H19B H 1.019588 0.210238 0.748989 0.032 Uiso 1 1 calc GR
H19C H 1.029639 0.375975 0.727632 0.032 Uiso 1 1 calc GR
C22 C 0.80951(12) 0.7161(3) 0.63758(9) 0.0136(6) Uani 1 1 d .
C37 C 0.53107(12) 0.2659(3) 0.39987(9) 0.0137(6) Uani 1 1 d .
C23 C 0.84509(14) 0.8666(3) 0.62827(10) 0.0229(7) Uani 1 1 d .
H23A H 0.862345 0.910416 0.656597 0.034 Uiso 1 1 calc GR
H23B H 0.813061 0.937820 0.613866 0.034 Uiso 1 1 calc GR
H23C H 0.882728 0.848361 0.608360 0.034 Uiso 1 1 calc GR
C29 C 0.77497(13) 0.1992(4) 0.34464(10) 0.0208(7) Uani 1 1 d .
C2 C 0.99632(13) 0.7226(3) 0.59514(9) 0.0168(6) Uani 1 1 d .
C6 C 1.07469(12) 0.5327(3) 0.63443(9) 0.0193(7) Uani 1 1 d .
H6A H 1.094965 0.612710 0.653434 0.029 Uiso 1 1 calc GR
H6B H 1.100427 0.522346 0.607032 0.029 Uiso 1 1 calc GR
H6C H 1.075459 0.435625 0.650777 0.029 Uiso 1 1 calc GR
C46 C 0.68221(13) 0.3628(4) 0.51602(9) 0.0242(7) Uani 1 1 d .
H46A H 0.703444 0.264909 0.523808 0.036 Uiso 1 1 calc GR
H46B H 0.673743 0.420115 0.543513 0.036 Uiso 1 1 calc GR
H46C H 0.712279 0.421734 0.497093 0.036 Uiso 1 1 calc GR
C4 C 0.94382(13) 0.5330(4) 0.55390(10) 0.0233(7) Uani 1 1 d .
C5 C 0.96728(13) 0.4609(4) 0.59087(10) 0.0196(7) Uani 1 1 d .
C27 C 0.79541(13) -0.0053(3) 0.39129(10) 0.0196(7) Uani 1 1 d .
C42 C 0.53980(14) 0.3788(3) 0.36706(9) 0.0175(6) Uani 1 1 d .
H42 H 0.583031 0.395570 0.355035 0.021 Uiso 1 1 calc R
C26 C 0.77021(13) 0.1274(3) 0.41954(9) 0.0140(6) Uani 1 1 d .
C18 C 0.92912(13) 0.3094(3) 0.72758(10) 0.0183(7) Uani 1 1 d .
C38 C 0.46703(13) 0.2400(3) 0.41609(9) 0.0177(6) Uani 1 1 d .
H38 H 0.460377 0.161894 0.437627 0.021 Uiso 1 1 calc R
C12 C 0.78771(13) 0.3859(3) 0.67732(9) 0.0140(6) Uani 1 1 d .
C31 C 0.82062(13) 0.1683(4) 0.45816(9) 0.0218(7) Uani 1 1 d .
H31A H 0.804113 0.257571 0.474315 0.033 Uiso 1 1 calc GR
H31B H 0.864752 0.191478 0.445830 0.033 Uiso 1 1 calc GR
H31C H 0.824998 0.081683 0.478852 0.033 Uiso 1 1 calc GR
C40 C 0.42239(14) 0.4395(3) 0.36909(10) 0.0233(7) Uani 1 1 d .
H40 H 0.384971 0.498800 0.358722 0.028 Uiso 1 1 calc R
C17 C 0.77417(14) 0.2893(3) 0.64094(10) 0.0200(7) Uani 1 1 d .
H17 H 0.805076 0.283479 0.617245 0.024 Uiso 1 1 calc R
C47 C 0.59685(13) -0.0422(3) 0.36315(9) 0.0164(6) Uani 1 1 d .
C3 C 0.96144(13) 0.6953(4) 0.55611(9) 0.0222(7) Uani 1 1 d .
C41 C 0.48498(14) 0.4656(3) 0.35233(9) 0.0217(7) Uani 1 1 d .
H41 H 0.490841 0.543360 0.330571 0.026 Uiso 1 1 calc R
C13 C 0.74248(13) 0.3950(4) 0.71169(10) 0.0218(7) Uani 1 1 d .
H13 H 0.751113 0.461063 0.736459 0.026 Uiso 1 1 calc R
C39 C 0.41328(14) 0.3272(4) 0.40104(9) 0.0221(7) Uani 1 1 d .
H39 H 0.369748 0.310286 0.412591 0.027 Uiso 1 1 calc R
C21 C 0.91316(14) 0.3702(4) 0.77402(9) 0.0238(7) Uani 1 1 d .
H21A H 0.938294 0.464947 0.779647 0.036 Uiso 1 1 calc GR
H21B H 0.926285 0.294260 0.796780 0.036 Uiso 1 1 calc GR
H21C H 0.864644 0.390484 0.775468 0.036 Uiso 1 1 calc GR
C43 C 0.61504(13) 0.3338(3) 0.49039(9) 0.0187(7) Uani 1 1 d .
C50 C 0.63936(14) -0.1872(3) 0.36606(10) 0.0252(7) Uani 1 1 d .
H50A H 0.687189 -0.160862 0.363780 0.038 Uiso 1 1 calc GR
H50B H 0.626019 -0.256040 0.341438 0.038 Uiso 1 1 calc GR
H50C H 0.632184 -0.238003 0.394820 0.038 Uiso 1 1 calc GR
C48 C 0.52263(13) -0.0866(3) 0.36796(10) 0.0238(7) Uani 1 1 d .
H48A H 0.516065 -0.128078 0.398047 0.036 Uiso 1 1 calc GR
H48B H 0.510220 -0.163902 0.345437 0.036 Uiso 1 1 calc GR
H48C H 0.494122 0.003849 0.363472 0.036 Uiso 1 1 calc GR
C7 C 1.02610(14) 0.8717(3) 0.61039(10) 0.0221(7) Uani 1 1 d .
H7A H 0.996107 0.920125 0.631728 0.033 Uiso 1 1 calc GR
H7B H 1.031338 0.938810 0.584427 0.033 Uiso 1 1 calc GR
H7C H 1.070332 0.853650 0.624989 0.033 Uiso 1 1 calc GR
C28 C 0.79591(13) 0.0398(4) 0.34789(10) 0.0228(7) Uani 1 1 d .
C44 C 0.58622(14) 0.4871(3) 0.47383(10) 0.0227(7) Uani 1 1 d .
H44A H 0.615540 0.529704 0.451087 0.034 Uiso 1 1 calc GR
H44B H 0.583865 0.558064 0.499139 0.034 Uiso 1 1 calc GR
H44C H 0.540843 0.471253 0.460699 0.034 Uiso 1 1 calc GR
C24 C 0.74998(13) 0.7494(4) 0.66784(10) 0.0241(7) Uani 1 1 d .
H24A H 0.725355 0.654628 0.673405 0.036 Uiso 1 1 calc GR
H24B H 0.719598 0.823255 0.653017 0.036 Uiso 1 1 calc GR
H24C H 0.766953 0.791749 0.696439 0.036 Uiso 1 1 calc GR
C25 C 0.78402(14) 0.6451(3) 0.59370(9) 0.0202(7) Uani 1 1 d .
H25A H 0.822532 0.613668 0.576016 0.030 Uiso 1 1 calc GR
H25B H 0.756961 0.720141 0.576706 0.030 Uiso 1 1 calc GR
H25C H 0.756133 0.555815 0.600123 0.030 Uiso 1 1 calc GR
C49 C 0.60738(14) 0.0384(4) 0.31870(9) 0.0228(7) Uani 1 1 d .
H49A H 0.579082 0.130028 0.316966 0.034 Uiso 1 1 calc GR
H49B H 0.594905 -0.030472 0.293906 0.034 Uiso 1 1 calc GR
H49C H 0.654924 0.067453 0.316595 0.034 Uiso 1 1 calc GR
C20 C 0.89146(14) 0.1601(3) 0.71833(11) 0.0271(8) Uani 1 1 d .
H20A H 0.843391 0.174250 0.723963 0.041 Uiso 1 1 calc GR
H20B H 0.909843 0.080040 0.738118 0.041 Uiso 1 1 calc GR
H20C H 0.896958 0.130264 0.686969 0.041 Uiso 1 1 calc GR
C32 C 0.82043(14) -0.1531(4) 0.41004(10) 0.0275(8) Uani 1 1 d .
H32A H 0.859559 -0.134491 0.430160 0.041 Uiso 1 1 calc GR
H32B H 0.833638 -0.220086 0.385469 0.041 Uiso 1 1 calc GR
H32C H 0.784561 -0.202063 0.426814 0.041 Uiso 1 1 calc GR
C45 C 0.56627(14) 0.2544(4) 0.52148(10) 0.0247(7) Uani 1 1 d .
H45A H 0.523655 0.233752 0.505097 0.037 Uiso 1 1 calc GR
H45B H 0.557725 0.320521 0.547224 0.037 Uiso 1 1 calc GR
H45C H 0.586116 0.158060 0.532093 0.037 Uiso 1 1 calc GR
C16 C 0.71632(14) 0.2023(3) 0.63918(11) 0.0279(8) Uani 1 1 d .
H16 H 0.707238 0.136618 0.614380 0.033 Uiso 1 1 calc R
C15 C 0.67124(15) 0.2114(4) 0.67396(12) 0.0333(9) Uani 1 1 d .
H15 H 0.631284 0.151447 0.672942 0.040 Uiso 1 1 calc R
C35 C 0.74414(14) 0.4157(3) 0.39752(11) 0.0287(8) Uani 1 1 d .
H35A H 0.751399 0.481801 0.371587 0.043 Uiso 1 1 calc GR
H35B H 0.773414 0.448791 0.422749 0.043 Uiso 1 1 calc GR
H35C H 0.696842 0.422235 0.406025 0.043 Uiso 1 1 calc GR
C10 C 0.96739(15) 0.2920(3) 0.59940(11) 0.0280(8) Uani 1 1 d .
H10A H 1.014013 0.256204 0.603500 0.042 Uiso 1 1 calc GR
H10B H 0.945895 0.239353 0.573735 0.042 Uiso 1 1 calc GR
H10C H 0.942348 0.270244 0.626520 0.042 Uiso 1 1 calc GR
C14 C 0.68420(14) 0.3063(4) 0.70962(11) 0.0294(8) Uani 1 1 d .
H14 H 0.653111 0.311684 0.733223 0.035 Uiso 1 1 calc R
C34 C 0.77245(16) 0.2847(4) 0.30080(10) 0.0361(9) Uani 1 1 d .
H34A H 0.739403 0.236480 0.280212 0.054 Uiso 1 1 calc GR
H34B H 0.817094 0.282490 0.287525 0.054 Uiso 1 1 calc GR
H34C H 0.759221 0.390792 0.306128 0.054 Uiso 1 1 calc GR
C9 C 0.90681(15) 0.4654(4) 0.51379(10) 0.0391(10) Uani 1 1 d .
H9A H 0.934698 0.474715 0.487329 0.059 Uiso 1 1 calc GR
H9B H 0.864177 0.520027 0.508488 0.059 Uiso 1 1 calc GR
H9C H 0.897464 0.357337 0.519454 0.059 Uiso 1 1 calc GR
C8 C 0.94216(16) 0.8071(4) 0.52002(10) 0.0361(9) Uani 1 1 d .
H8A H 0.893054 0.820535 0.518997 0.054 Uiso 1 1 calc GR
H8B H 0.956797 0.768626 0.491013 0.054 Uiso 1 1 calc GR
H8C H 0.964018 0.905366 0.526421 0.054 Uiso 1 1 calc GR
C33 C 0.81796(16) -0.0503(4) 0.30809(10) 0.0377(9) Uani 1 1 d .
H33A H 0.782114 -0.048961 0.284733 0.057 Uiso 1 1 calc GR
H33B H 0.827128 -0.155955 0.317210 0.057 Uiso 1 1 calc GR
H33C H 0.859029 -0.004928 0.296336 0.057 Uiso 1 1 calc GR

loop_
_atom_site_aniso_label
_atom_site_aniso_U_11
_atom_site_aniso_U_22
_atom_site_aniso_U_33
_atom_site_aniso_U_23
_atom_site_aniso_U_13
_atom_site_aniso_U_12
Te1 0.01481(9) 0.01643(10) 0.01384(10) -0.00444(8) -0.00231(7) -0.00014(8)
Te2 0.02955(12) 0.02660(13) 0.02385(12) 0.01290(10) -0.00366(9) 0.00006(10)
Si1 0.0100(4) 0.0122(4) 0.0113(4) -0.0023(3) -0.0007(3) 0.0000(3)
Si2 0.0134(4) 0.0143(4) 0.0126(4) 0.0017(3) -0.0026(3) -0.0008(3)
N1 0.0102(11) 0.0125(13) 0.0126(12) -0.0007(10) -0.0028(9) 0.0017(10)
N3 0.0150(12) 0.0118(13) 0.0137(12) -0.0006(10) -0.0038(10) -0.0027(10)
N4 0.0126(11) 0.0151(13) 0.0103(12) -0.0027(10) -0.0036(9) -0.0017(10)
N2 0.0126(11) 0.0122(12) 0.0103(12) -0.0005(10) -0.0021(9) 0.0010(10)
C11 0.0156(14) 0.0146(15) 0.0062(14) -0.0043(12) 0.0021(11) 0.0024(12)
C36 0.0127(14) 0.0169(16) 0.0135(15) 0.0055(13) 0.0025(12) -0.0040(12)
C30 0.0097(13) 0.0218(17) 0.0247(17) 0.0022(14) -0.0023(12) -0.0046(13)
C1 0.0122(14) 0.0172(16) 0.0142(15) -0.0050(13) 0.0027(11) -0.0007(12)
C19 0.0191(15) 0.0202(17) 0.0250(18) 0.0033(14) -0.0060(13) 0.0042(13)
C22 0.0103(13) 0.0152(15) 0.0151(15) 0.0046(13) -0.0019(11) 0.0049(12)
C37 0.0147(14) 0.0142(15) 0.0119(14) -0.0030(12) -0.0033(11) -0.0010(12)
C23 0.0210(16) 0.0144(16) 0.0329(19) 0.0017(14) -0.0034(14) 0.0016(13)
C29 0.0139(14) 0.0322(19) 0.0161(16) 0.0056(14) -0.0032(12) -0.0081(13)
C2 0.0113(13) 0.0247(17) 0.0147(15) 0.0010(13) 0.0057(11) 0.0003(12)
C6 0.0129(14) 0.0238(17) 0.0213(16) -0.0048(14) 0.0021(12) 0.0005(13)
C46 0.0228(16) 0.0303(19) 0.0195(17) -0.0111(15) -0.0006(13) -0.0018(14)
C4 0.0138(15) 0.041(2) 0.0149(16) -0.0117(15) 0.0034(12) 0.0000(14)
C5 0.0117(14) 0.0294(18) 0.0180(16) -0.0110(14) 0.0059(12) -0.0026(13)
C27 0.0108(14) 0.0218(17) 0.0259(18) -0.0064(14) -0.0029(12) -0.0019(12)
C42 0.0215(15) 0.0177(16) 0.0133(15) 0.0025(13) -0.0014(12) -0.0027(13)
C26 0.0117(13) 0.0160(16) 0.0141(15) -0.0020(13) -0.0023(11) 0.0005(12)
C18 0.0193(15) 0.0130(16) 0.0223(17) 0.0035(13) -0.0029(13) 0.0031(12)
C38 0.0201(15) 0.0171(16) 0.0158(15) 0.0007(13) -0.0019(12) -0.0018(13)
C12 0.0133(14) 0.0107(15) 0.0179(16) 0.0037(13) -0.0028(12) -0.0001(12)
C31 0.0121(14) 0.0291(18) 0.0240(17) -0.0056(15) -0.0022(13) -0.0010(13)
C40 0.0246(17) 0.0205(17) 0.0239(17) -0.0052(14) -0.0118(14) 0.0086(14)
C17 0.0189(15) 0.0177(17) 0.0233(17) 0.0031(14) -0.0049(13) 0.0007(13)
C47 0.0142(14) 0.0148(16) 0.0202(16) -0.0058(13) -0.0025(12) -0.0032(12)
C3 0.0148(15) 0.038(2) 0.0136(16) -0.0039(15) 0.0064(12) 0.0004(14)
C41 0.0346(18) 0.0150(16) 0.0151(16) -0.0005(13) -0.0076(14) 0.0014(14)
C13 0.0177(15) 0.0246(18) 0.0230(17) 0.0096(14) 0.0008(13) 0.0020(13)
C39 0.0155(15) 0.0312(19) 0.0193(17) -0.0051(15) -0.0054(13) 0.0020(14)
C21 0.0249(16) 0.0284(19) 0.0181(16) 0.0086(15) -0.0008(13) 0.0017(14)
C43 0.0178(15) 0.0225(17) 0.0159(16) -0.0050(14) 0.0011(12) -0.0008(13)
C50 0.0243(16) 0.0189(18) 0.0321(19) -0.0057(15) -0.0047(14) -0.0001(13)
C48 0.0236(16) 0.0208(17) 0.0269(18) -0.0046(14) -0.0013(14) -0.0065(14)
C7 0.0178(15) 0.0250(18) 0.0237(17) 0.0045(14) 0.0000(13) -0.0022(13)
C28 0.0143(15) 0.036(2) 0.0181(17) -0.0103(15) -0.0011(12) -0.0073(14)
C44 0.0229(16) 0.0195(17) 0.0256(18) -0.0068(14) 0.0016(13) -0.0003(13)
C24 0.0209(15) 0.0310(19) 0.0204(17) 0.0013(15) 0.0022(13) 0.0098(14)
C25 0.0192(15) 0.0236(18) 0.0175(16) -0.0007(14) -0.0041(12) 0.0021(13)
C49 0.0268(17) 0.0259(18) 0.0154(16) -0.0015(14) -0.0050(13) -0.0048(14)
C20 0.0281(17) 0.0156(17) 0.037(2) 0.0083(15) -0.0077(15) -0.0004(14)
C32 0.0222(16) 0.0244(18) 0.036(2) -0.0060(16) -0.0010(14) 0.0073(14)
C45 0.0236(16) 0.034(2) 0.0164(16) -0.0004(15) 0.0036(13) -0.0010(15)
C16 0.0238(17) 0.0173(17) 0.042(2) 0.0024(16) -0.0152(16) -0.0041(14)
C15 0.0164(16) 0.0257(19) 0.057(2) 0.0230(18) -0.0135(17) -0.0094(14)
C35 0.0236(17) 0.0218(18) 0.041(2) 0.0096(16) 0.0076(15) -0.0010(14)
C10 0.0270(17) 0.0242(19) 0.033(2) -0.0157(16) 0.0066(15) -0.0046(14)
C14 0.0147(15) 0.037(2) 0.037(2) 0.0172(18) 0.0041(14) -0.0007(14)
C34 0.0347(19) 0.047(2) 0.0269(19) 0.0098(18) -0.0004(15) -0.0123(17)
C9 0.0255(18) 0.068(3) 0.0233(18) -0.0233(19) -0.0007(15) -0.0030(18)
C8 0.0328(19) 0.057(3) 0.0185(18) 0.0081(18) -0.0027(15) 0.0027(18)
C33 0.0365(19) 0.049(2) 0.028(2) -0.0120(18) 0.0076(16) -0.0083(18)

loop_
_atom_type_symbol
_atom_type_description
_atom_type_scat_dispersion_real
_atom_type_scat_dispersion_imag
_atom_type_scat_source
C C 0.0033 0.0016 'International Tables Vol C Tables 4.2.6.8 and 6.1.1.4'
H H 0.0000 0.0000 'International Tables Vol C Tables 4.2.6.8 and 6.1.1.4'
N N 0.0061 0.0033 'International Tables Vol C Tables 4.2.6.8 and 6.1.1.4'
Si Si 0.0817 0.0704 'International Tables Vol C Tables 4.2.6.8 and 6.1.1.4'
Te Te -0.5308 1.6751 'International Tables Vol C Tables 4.2.6.8 and 6.1.1.4'

loop_
_geom_angle_atom_site_label_1
_geom_angle_atom_site_label_2
_geom_angle_atom_site_label_3
_geom_angle
N1 Si1 Te1 116.97(7)
N1 Si1 N2 71.80(10)
N1 Si1 C1 110.80(11)
N2 Si1 Te1 121.01(8)
N2 Si1 C1 109.63(11)
C1 Si1 Te1 117.97(8)
N3 Si2 Te2 119.18(8)
N3 Si2 N4 72.26(10)
N3 Si2 C26 110.39(11)
N4 Si2 Te2 115.60(8)
N4 Si2 C26 110.71(11)
C26 Si2 Te2 119.47(9)
C11 N1 Si1 90.76(17)
C11 N1 C18 129.4(2)
C18 N1 Si1 135.68(17)
C36 N3 Si2 90.91(17)
C36 N3 C47 129.6(2)
C47 N3 Si2 139.46(18)
C36 N4 Si2 90.27(17)
C36 N4 C43 129.4(2)
C43 N4 Si2 136.25(17)
C11 N2 Si1 90.62(16)
C11 N2 C22 128.7(2)
C22 N2 Si1 140.60(18)
N1 C11 C12 126.3(3)
N2 C11 N1 106.8(2)
N2 C11 C12 126.8(2)
N3 C36 N4 106.6(2)
N3 C36 C37 127.9(2)
N4 C36 C37 125.5(3)
C29 C30 C26 108.7(3)
C29 C30 C35 127.1(3)
C35 C30 C26 124.0(3)
C2 C1 Si1 106.77(18)
C2 C1 C6 112.3(2)
C6 C1 Si1 110.16(18)
C5 C1 Si1 111.86(18)
C5 C1 C2 102.9(2)
C5 C1 C6 112.6(2)
H19A C19 H19B 109.5
H19A C19 H19C 109.5
H19B C19 H19C 109.5
C18 C19 H19A 109.5
C18 C19 H19B 109.5
C18 C19 H19C 109.5
N2 C22 C23 106.7(2)
N2 C22 C24 111.0(2)
N2 C22 C25 111.1(2)
C23 C22 C24 108.1(2)
C25 C22 C23 109.9(2)
C25 C22 C24 110.0(2)
C42 C37 C36 118.0(2)
C38 C37 C36 122.6(3)
C38 C37 C42 119.3(3)
C22 C23 H23A 109.5
C22 C23 H23B 109.5
C22 C23 H23C 109.5
H23A C23 H23B 109.5
H23A C23 H23C 109.5
H23B C23 H23C 109.5
C30 C29 C28 110.3(3)
C30 C29 C34 127.3(3)
C28 C29 C34 122.4(3)
C3 C2 C1 108.9(3)
C3 C2 C7 126.9(3)
C7 C2 C1 124.2(2)
C1 C6 H6A 109.5
C1 C6 H6B 109.5
C1 C6 H6C 109.5
H6A C6 H6B 109.5
H6A C6 H6C 109.5
H6B C6 H6C 109.5
H46A C46 H46B 109.5
H46A C46 H46C 109.5
H46B C46 H46C 109.5
C43 C46 H46A 109.5
C43 C46 H46B 109.5
C43 C46 H46C 109.5
C5 C4 C3 110.1(3)
C5 C4 C9 128.0(3)
C3 C4 C9 121.8(3)
C4 C5 C1 109.1(3)
C4 C5 C10 127.0(3)
C10 C5 C1 123.6(3)
C28 C27 C26 108.5(3)
C28 C27 C32 126.9(3)
C32 C27 C26 124.4(2)
C37 C42 H42 120.2
C41 C42 C37 119.7(3)
C41 C42 H42 120.2
C30 C26 Si2 112.24(18)
C30 C26 C27 103.0(2)
C30 C26 C31 113.3(2)
C27 C26 Si2 107.40(19)
C27 C26 C31 111.9(2)
C31 C26 Si2 108.77(18)
N1 C18 C19 106.6(2)
N1 C18 C21 108.8(2)
N1 C18 C20 112.4(2)
C21 C18 C19 109.9(2)
C21 C18 C20 110.5(3)
C20 C18 C19 108.6(2)
C37 C38 H38 119.9
C39 C38 C37 120.1(3)
C39 C38 H38 119.9
C17 C12 C11 118.3(3)
C13 C12 C11 121.9(3)
C13 C12 C17 119.8(3)
C26 C31 H31A 109.5
C26 C31 H31B 109.5
C26 C31 H31C 109.5
H31A C31 H31B 109.5
H31A C31 H31C 109.5
H31B C31 H31C 109.5
C41 C40 H40 119.8
C41 C40 C39 120.5(3)
C39 C40 H40 119.8
C12 C17 H17 119.8
C16 C17 C12 120.4(3)
C16 C17 H17 119.8
N3 C47 C50 106.7(2)
N3 C47 C48 110.5(2)
N3 C47 C49 110.2(2)
C50 C47 C48 108.3(2)
C49 C47 C50 110.3(2)
C49 C47 C48 110.8(2)
C2 C3 C4 108.9(3)
C2 C3 C8 127.8(3)
C4 C3 C8 123.2(3)
C42 C41 H41 119.9
C40 C41 C42 120.1(3)
C40 C41 H41 119.9
C12 C13 H13 120.3
C12 C13 C14 119.3(3)
C14 C13 H13 120.3
C38 C39 C40 120.2(3)
C38 C39 H39 119.9
C40 C39 H39 119.9
C18 C21 H21A 109.5
C18 C21 H21B 109.5
C18 C21 H21C 109.5
H21A C21 H21B 109.5
H21A C21 H21C 109.5
H21B C21 H21C 109.5
N4 C43 C46 105.9(2)
N4 C43 C44 112.3(2)
N4 C43 C45 109.4(2)
C44 C43 C46 108.9(2)
C45 C43 C46 109.1(2)
C45 C43 C44 111.0(2)
C47 C50 H50A 109.5
C47 C50 H50B 109.5
C47 C50 H50C 109.5
H50A C50 H50B 109.5
H50A C50 H50C 109.5
H50B C50 H50C 109.5
C47 C48 H48A 109.5
C47 C48 H48B 109.5
C47 C48 H48C 109.5
H48A C48 H48B 109.5
H48A C48 H48C 109.5
H48B C48 H48C 109.5
C2 C7 H7A 109.5
C2 C7 H7B 109.5
C2 C7 H7C 109.5
H7A C7 H7B 109.5
H7A C7 H7C 109.5
H7B C7 H7C 109.5
C29 C28 C33 122.7(3)
C27 C28 C29 109.4(3)
C27 C28 C33 127.8(3)
C43 C44 H44A 109.5
C43 C44 H44B 109.5
C43 C44 H44C 109.5
H44A C44 H44B 109.5
H44A C44 H44C 109.5
H44B C44 H44C 109.5
C22 C24 H24A 109.5
C22 C24 H24B 109.5
C22 C24 H24C 109.5
H24A C24 H24B 109.5
H24A C24 H24C 109.5
H24B C24 H24C 109.5
C22 C25 H25A 109.5
C22 C25 H25B 109.5
C22 C25 H25C 109.5
H25A C25 H25B 109.5
H25A C25 H25C 109.5
H25B C25 H25C 109.5
C47 C49 H49A 109.5
C47 C49 H49B 109.5
C47 C49 H49C 109.5
H49A C49 H49B 109.5
H49A C49 H49C 109.5
H49B C49 H49C 109.5
C18 C20 H20A 109.5
C18 C20 H20B 109.5
C18 C20 H20C 109.5
H20A C20 H20B 109.5
H20A C20 H20C 109.5
H20B C20 H20C 109.5
C27 C32 H32A 109.5
C27 C32 H32B 109.5
C27 C32 H32C 109.5
H32A C32 H32B 109.5
H32A C32 H32C 109.5
H32B C32 H32C 109.5
C43 C45 H45A 109.5
C43 C45 H45B 109.5
C43 C45 H45C 109.5
H45A C45 H45B 109.5
H45A C45 H45C 109.5
H45B C45 H45C 109.5
C17 C16 H16 120.2
C17 C16 C15 119.5(3)
C15 C16 H16 120.2
C16 C15 H15 119.9
C14 C15 C16 120.3(3)
C14 C15 H15 119.9
C30 C35 H35A 109.5
C30 C35 H35B 109.5
C30 C35 H35C 109.5
H35A C35 H35B 109.5
H35A C35 H35C 109.5
H35B C35 H35C 109.5
C5 C10 H10A 109.5
C5 C10 H10B 109.5
C5 C10 H10C 109.5
H10A C10 H10B 109.5
H10A C10 H10C 109.5
H10B C10 H10C 109.5
C13 C14 H14 119.7
C15 C14 C13 120.7(3)
C15 C14 H14 119.7
C29 C34 H34A 109.5
C29 C34 H34B 109.5
C29 C34 H34C 109.5
H34A C34 H34B 109.5
H34A C34 H34C 109.5
H34B C34 H34C 109.5
C4 C9 H9A 109.5
C4 C9 H9B 109.5
C4 C9 H9C 109.5
H9A C9 H9B 109.5
H9A C9 H9C 109.5
H9B C9 H9C 109.5
C3 C8 H8A 109.5
C3 C8 H8B 109.5
C3 C8 H8C 109.5
H8A C8 H8B 109.5
H8A C8 H8C 109.5
H8B C8 H8C 109.5
C28 C33 H33A 109.5
C28 C33 H33B 109.5
C28 C33 H33C 109.5
H33A C33 H33B 109.5
H33A C33 H33C 109.5
H33B C33 H33C 109.5

loop_
_geom_bond_atom_site_label_1
_geom_bond_atom_site_label_2
_geom_bond_distance
Te1 Si1 2.3645(9)
Te2 Si2 2.3590(9)
Si1 N1 1.829(2)
Si1 N2 1.837(2)
Si1 C1 1.924(3)
Si2 N3 1.821(2)
Si2 N4 1.829(2)
Si2 C26 1.921(3)
N1 C11 1.342(3)
N1 C18 1.489(3)
N3 C36 1.338(3)
N3 C47 1.497(3)
N4 C36 1.347(3)
N4 C43 1.493(3)
N2 C11 1.335(3)
N2 C22 1.492(3)
C11 C12 1.491(4)
C36 C37 1.483(4)
C30 C29 1.350(4)
C30 C26 1.509(4)
C30 C35 1.500(4)
C1 C2 1.516(4)
C1 C6 1.541(3)
C1 C5 1.511(4)
C19 H19A 0.9800
C19 H19B 0.9800
C19 H19C 0.9800
C19 C18 1.532(4)
C22 C23 1.525(4)
C22 C24 1.535(4)
C22 C25 1.521(4)
C37 C42 1.405(4)
C37 C38 1.390(4)
C23 H23A 0.9800
C23 H23B 0.9800
C23 H23C 0.9800
C29 C28 1.459(4)
C29 C34 1.506(4)
C2 C3 1.357(4)
C2 C7 1.498(4)
C6 H6A 0.9800
C6 H6B 0.9800
C6 H6C 0.9800
C46 H46A 0.9800
C46 H46B 0.9800
C46 H46C 0.9800
C46 C43 1.536(3)
C4 C5 1.341(4)
C4 C3 1.465(4)
C4 C9 1.506(4)
C5 C10 1.501(4)
C27 C26 1.528(4)
C27 C28 1.353(4)
C27 C32 1.490(4)
C42 H42 0.9500
C42 C41 1.387(4)
C26 C31 1.544(3)
C18 C21 1.525(4)
C18 C20 1.527(4)
C38 H38 0.9500
C38 C39 1.375(4)
C12 C17 1.395(4)
C12 C13 1.384(4)
C31 H31A 0.9800
C31 H31B 0.9800
C31 H31C 0.9800
C40 H40 0.9500
C40 C41 1.370(4)
C40 C39 1.385(4)
C17 H17 0.9500
C17 C16 1.376(4)
C47 C50 1.526(4)
C47 C48 1.532(4)
C47 C49 1.521(4)
C3 C8 1.496(4)
C41 H41 0.9500
C13 H13 0.9500
C13 C14 1.392(4)
C39 H39 0.9500
C21 H21A 0.9800
C21 H21B 0.9800
C21 H21C 0.9800
C43 C44 1.535(4)
C43 C45 1.527(4)
C50 H50A 0.9800
C50 H50B 0.9800
C50 H50C 0.9800
C48 H48A 0.9800
C48 H48B 0.9800
C48 H48C 0.9800
C7 H7A 0.9800
C7 H7B 0.9800
C7 H7C 0.9800
C28 C33 1.501(4)
C44 H44A 0.9800
C44 H44B 0.9800
C44 H44C 0.9800
C24 H24A 0.9800
C24 H24B 0.9800
C24 H24C 0.9800
C25 H25A 0.9800
C25 H25B 0.9800
C25 H25C 0.9800
C49 H49A 0.9800
C49 H49B 0.9800
C49 H49C 0.9800
C20 H20A 0.9800
C20 H20B 0.9800
C20 H20C 0.9800
C32 H32A 0.9800
C32 H32B 0.9800
C32 H32C 0.9800
C45 H45A 0.9800
C45 H45B 0.9800
C45 H45C 0.9800
C16 H16 0.9500
C16 C15 1.391(5)
C15 H15 0.9500
C15 C14 1.368(5)
C35 H35A 0.9800
C35 H35B 0.9800
C35 H35C 0.9800
C10 H10A 0.9800
C10 H10B 0.9800
C10 H10C 0.9800
C14 H14 0.9500
C34 H34A 0.9800
C34 H34B 0.9800
C34 H34C 0.9800
C9 H9A 0.9800
C9 H9B 0.9800
C9 H9C 0.9800
C8 H8A 0.9800
C8 H8B 0.9800
C8 H8C 0.9800
C33 H33A 0.9800
C33 H33B 0.9800
C33 H33C 0.9800
